data_4303063
loop_
_publ_author_name
'Young-Hyuk Joo'
'Jean'ne M. Shreeve'

_publ_contact_author_address
;
Laboratory for the Structure of Matter
Naval Research Laboratory
Washington, DC 20375
;
_publ_contact_author_email damon.parrish@nrl.navy.mil
_publ_contact_author_fax 202-767-6874
_publ_contact_author_name 'Dr Damon A. Parrish'
_publ_contact_author_phone 202-404-2141
_publ_section_title
;
1,3-Diazido-2-(azidomethyl)-2-propylammonium Salts
;
_journal_name_full 'Inorganic Chemistry'
_journal_page_first 8431
_journal_page_last 8438
_journal_paper_doi 10.1021/ic901019p
_journal_volume 48
_journal_year 2009
_chemical_formula_moiety 'C4 H9 N10 +1, 0.5(C4 H4 N12 O4 -2)'
_chemical_formula_sum 'C6 H11 N16 O2'
_chemical_formula_weight 339.31
_chemical_name_systematic
; 
 bi(1,3-diazido-2-(azidomethyl)propan-2-aminium) 
((5Z,5'Z)-4,4'-(ethane-1,2-diyl)bis(5-(nitroimino)-4,5-dihydrotetrazol-1-ide)) 
;
_space_group_IT_number 14
_symmetry_cell_setting monoclinic
_symmetry_space_group_name_Hall '-P 2ybc'
_symmetry_space_group_name_H-M 'P 1 21/c 1'
_atom_sites_solution_hydrogens geom
_atom_sites_solution_primary direct
_atom_sites_solution_secondary difmap
_audit_creation_date 2009-01-22
_audit_creation_method 'from SHELXTL CIF, local template and enCIFer'
_cell_angle_alpha 90.00
_cell_angle_beta 118.4650(10)
_cell_angle_gamma 90.00
_cell_formula_units_Z 4
_cell_length_a 7.7636(7)
_cell_length_b 25.836(2)
_cell_length_c 8.0569(7)
_cell_measurement_temperature 173(2)
_cell_volume 1420.7(2)
_computing_cell_refinement 'Bruker APEX2 v2.1-0 (Bruker, 2006)'
_computing_data_collection 'Bruker APEX2 v2.1-0 (Bruker, 2006)'
_computing_data_reduction
;
Bruker SAINT v7.34A (Bruker, 2005), Bruker XPREP v2005/2 (Bruker, 2004)
;
_computing_molecular_graphics 'Bruker SHELXTL v6.12 (Bruker, 2000b)'
_computing_publication_material 'Bruker SHELXTL v6.12 (Bruker, 2000b)'
_computing_structure_refinement 'Bruker SHELXTL v6.12 (Bruker, 2000b)'
_computing_structure_solution 'Bruker SHELXTL v6.12 (Bruker, 2000b)'
_diffrn_ambient_temperature 173(2)
_diffrn_measured_fraction_theta_full 0.995
_diffrn_measured_fraction_theta_max 0.995
_diffrn_measurement_device_type 'Bruker SMART APEX II CCD'
_diffrn_measurement_method '\w scans'
_diffrn_radiation_monochromator graphite
_diffrn_radiation_source 'fine focus sealed tube'
_diffrn_radiation_type MoK\a
_diffrn_radiation_wavelength 0.71073
_diffrn_reflns_av_R_equivalents 0.0212
_diffrn_reflns_av_sigmaI/netI 0.0180
_diffrn_reflns_limit_h_max 10
_diffrn_reflns_limit_h_min -10
_diffrn_reflns_limit_k_max 34
_diffrn_reflns_limit_k_min -34
_diffrn_reflns_limit_l_max 10
_diffrn_reflns_limit_l_min -10
_diffrn_reflns_number 14840
_diffrn_reflns_theta_full 28.31
_diffrn_reflns_theta_max 28.31
_diffrn_reflns_theta_min 1.58
_exptl_absorpt_coefficient_mu 0.128
_exptl_absorpt_correction_T_max 1.000
_exptl_absorpt_correction_T_min 0.812
_exptl_absorpt_correction_type multi-scan
_exptl_absorpt_process_details 'SADABS v2004/1 (Bruker, 2004)'
_exptl_crystal_colour colorless
_exptl_crystal_density_diffrn 1.586
_exptl_crystal_density_method 'not measured'
_exptl_crystal_description 'thick plate'
_exptl_crystal_F_000 700
_exptl_crystal_size_max 0.69
_exptl_crystal_size_mid 0.52
_exptl_crystal_size_min 0.06
_refine_diff_density_max 0.373
_refine_diff_density_min -0.254
_refine_diff_density_rms 0.043
_refine_ls_extinction_method none
_refine_ls_goodness_of_fit_ref 1.027
_refine_ls_hydrogen_treatment constr
_refine_ls_matrix_type full
_refine_ls_number_parameters 217
_refine_ls_number_reflns 3519
_refine_ls_number_restraints 0
_refine_ls_restrained_S_all 1.027
_refine_ls_R_factor_all 0.0421
_refine_ls_R_factor_gt 0.0361
_refine_ls_shift/su_max 0.000
_refine_ls_shift/su_mean 0.000
_refine_ls_structure_factor_coef Fsqd
_refine_ls_weighting_details 'calc w=1/[\s^2^(Fo^2^)+(0.0464P)^2^+0.4737P] where P=(Fo^2^+2Fc^2^)/3'
_refine_ls_weighting_scheme calc
_refine_ls_wR_factor_gt 0.0895
_refine_ls_wR_factor_ref 0.0945
_reflns_number_gt 3075
_reflns_number_total 3519
_reflns_threshold_expression I>2\s(I)
_cod_data_source_file ic901019p_si_003_4.cif
_cod_data_source_block compound15
_cod_depositor_comments
;
The following automatic conversions were performed:
'_symmetry_cell_setting' value 'Monoclinic' changed to 'monoclinic'
according to '/home/saulius/struct/CIF-dictionaries/cif_core.dic'
dictionary named 'cif_core.dic' version 2.4.1 from 2010-06-29.

Automatic conversion script
Id: cif_fix_enum 1527 2010-12-29 10:47:43Z saulius 
;
_cod_database_code 4303063

loop_
_symmetry_equiv_pos_as_xyz
'x, y, z'
'-x, y+1/2, -z+1/2'
'-x, -y, -z'
'x, -y-1/2, z-1/2'

loop_
_atom_site_label
_atom_site_type_symbol
_atom_site_fract_x
_atom_site_fract_y
_atom_site_fract_z
_atom_site_U_iso_or_equiv
_atom_site_adp_type
_atom_site_occupancy
_atom_site_symmetry_multiplicity
_atom_site_calc_flag
_atom_site_refinement_flags
_atom_site_disorder_assembly
_atom_site_disorder_group
N1 N 0.02022(14) -0.01581(4) 0.28564(13) 0.0194(2) Uani 1 1 d . . .
N2 N -0.07946(15) -0.05829(4) 0.19138(15) 0.0257(2) Uani 1 1 d . . .
N3 N 0.01299(16) -0.07683(4) 0.10706(15) 0.0281(2) Uani 1 1 d . . .
N4 N 0.17296(15) -0.04729(4) 0.14351(14) 0.0231(2) Uani 1 1 d . . .
C5 C 0.17738(16) -0.00940(4) 0.25796(15) 0.0182(2) Uani 1 1 d . . .
N6 N 0.30043(14) 0.03048(4) 0.35318(14) 0.0216(2) Uani 1 1 d . . .
N7 N 0.44002(14) 0.04110(4) 0.30948(14) 0.0222(2) Uani 1 1 d . . .
O8 O 0.55500(14) 0.07678(3) 0.40021(15) 0.0337(2) Uani 1 1 d . . .
O9 O 0.45941(13) 0.01751(3) 0.18207(13) 0.0276(2) Uani 1 1 d . . .
C10 C -0.03804(17) 0.01344(4) 0.40498(16) 0.0209(2) Uani 1 1 d . . .
H10A H -0.1827 0.0159 0.3433 0.025 Uiso 1 1 calc R . .
H10B H 0.0160 0.0489 0.4235 0.025 Uiso 1 1 calc R . .
C11 C 0.54169(16) 0.14216(4) 0.94025(15) 0.0187(2) Uani 1 1 d . . .
N12 N 0.54068(14) 0.08417(4) 0.93990(14) 0.0214(2) Uani 1 1 d . . .
H12A H 0.4199 0.0726 0.8544 0.032 Uiso 1 1 calc R . .
H12B H 0.5701 0.0724 1.0569 0.032 Uiso 1 1 calc R . .
H12C H 0.6314 0.0723 0.9081 0.032 Uiso 1 1 calc R . .
C13 C 0.37915(17) 0.15728(4) 0.98652(17) 0.0220(2) Uani 1 1 d . . .
H13A H 0.2528 0.1427 0.8905 0.026 Uiso 1 1 calc R . .
H13B H 0.4082 0.1430 1.1112 0.026 Uiso 1 1 calc R . .
N14 N 0.36444(17) 0.21430(4) 0.98937(19) 0.0340(3) Uani 1 1 d . . .
N15 N 0.20047(18) 0.22877(4) 0.95870(19) 0.0358(3) Uani 1 1 d . . .
N16 N 0.0570(2) 0.24619(6) 0.9326(3) 0.0627(5) Uani 1 1 d . . .
C17 C 0.74480(17) 0.16198(5) 1.08408(16) 0.0234(2) Uani 1 1 d . . .
H17A H 0.8399 0.1535 1.0391 0.028 Uiso 1 1 calc R . .
H17B H 0.7401 0.2001 1.0929 0.028 Uiso 1 1 calc R . .
N18 N 0.81308(16) 0.13942(4) 1.27325(15) 0.0300(2) Uani 1 1 d . . .
N19 N 0.77546(19) 0.16501(5) 1.38175(17) 0.0385(3) Uani 1 1 d . . .
N20 N 0.7512(3) 0.18443(7) 1.4940(2) 0.0706(6) Uani 1 1 d . . .
C21 C 0.50388(18) 0.16044(5) 0.74593(17) 0.0248(2) Uani 1 1 d . . .
H21A H 0.5070 0.1987 0.7424 0.030 Uiso 1 1 calc R . .
H21B H 0.6061 0.1468 0.7176 0.030 Uiso 1 1 calc R . .
N22 N 0.30911(16) 0.14121(5) 0.60544(15) 0.0299(2) Uani 1 1 d . . .
N23 N 0.27034(15) 0.15055(4) 0.44071(14) 0.0252(2) Uani 1 1 d . . .
N24 N 0.21888(17) 0.15784(5) 0.28675(15) 0.0341(3) Uani 1 1 d . . .

loop_
_atom_site_aniso_label
_atom_site_aniso_U_11
_atom_site_aniso_U_22
_atom_site_aniso_U_33
_atom_site_aniso_U_23
_atom_site_aniso_U_13
_atom_site_aniso_U_12
N1 0.0174(4) 0.0227(4) 0.0215(5) -0.0021(4) 0.0121(4) -0.0023(3)
N2 0.0230(5) 0.0297(5) 0.0271(5) -0.0069(4) 0.0142(4) -0.0079(4)
N3 0.0270(5) 0.0318(5) 0.0304(5) -0.0096(4) 0.0175(5) -0.0086(4)
N4 0.0228(5) 0.0259(5) 0.0250(5) -0.0047(4) 0.0150(4) -0.0036(4)
C5 0.0166(5) 0.0208(5) 0.0199(5) 0.0019(4) 0.0109(4) 0.0017(4)
N6 0.0198(5) 0.0209(4) 0.0285(5) -0.0019(4) 0.0151(4) -0.0020(4)
N7 0.0185(5) 0.0198(4) 0.0308(5) 0.0057(4) 0.0138(4) 0.0020(4)
O8 0.0253(5) 0.0234(4) 0.0535(6) -0.0020(4) 0.0196(4) -0.0077(3)
O9 0.0259(4) 0.0328(4) 0.0331(5) 0.0029(4) 0.0214(4) 0.0008(3)
C10 0.0209(5) 0.0230(5) 0.0249(6) 0.0008(4) 0.0159(5) 0.0036(4)
C11 0.0182(5) 0.0187(5) 0.0220(5) 0.0015(4) 0.0118(4) 0.0001(4)
N12 0.0211(5) 0.0207(4) 0.0265(5) 0.0008(4) 0.0146(4) 0.0019(4)
C13 0.0219(6) 0.0186(5) 0.0308(6) -0.0013(4) 0.0170(5) 0.0004(4)
N14 0.0295(6) 0.0208(5) 0.0571(8) -0.0059(5) 0.0250(6) -0.0003(4)
N15 0.0386(7) 0.0213(5) 0.0559(8) 0.0031(5) 0.0292(6) 0.0052(5)
N16 0.0545(9) 0.0367(7) 0.1154(15) 0.0179(8) 0.0555(10) 0.0209(7)
C17 0.0201(5) 0.0291(6) 0.0224(5) 0.0011(4) 0.0114(5) -0.0034(4)
N18 0.0272(5) 0.0400(6) 0.0221(5) 0.0015(4) 0.0112(4) -0.0030(5)
N19 0.0447(7) 0.0464(7) 0.0317(6) -0.0105(5) 0.0243(6) -0.0251(6)
N20 0.1069(14) 0.0753(11) 0.0622(10) -0.0377(9) 0.0668(11) -0.0546(10)
C21 0.0217(6) 0.0304(6) 0.0228(5) 0.0041(5) 0.0110(5) -0.0026(5)
N22 0.0256(5) 0.0414(6) 0.0220(5) 0.0022(4) 0.0107(4) -0.0060(5)
N23 0.0210(5) 0.0305(5) 0.0251(5) -0.0009(4) 0.0117(4) 0.0018(4)
N24 0.0272(6) 0.0517(7) 0.0234(5) 0.0004(5) 0.0122(5) 0.0040(5)

loop_
_atom_type_symbol
_atom_type_description
_atom_type_scat_dispersion_real
_atom_type_scat_dispersion_imag
_atom_type_scat_source
C C 0.0033 0.0016 'International Tables Vol C Tables 4.2.6.8 and 6.1.1.4'
H H 0.0000 0.0000 'International Tables Vol C Tables 4.2.6.8 and 6.1.1.4'
N N 0.0061 0.0033 'International Tables Vol C Tables 4.2.6.8 and 6.1.1.4'
O O 0.0106 0.0060 'International Tables Vol C Tables 4.2.6.8 and 6.1.1.4'

loop_
_geom_angle_atom_site_label_1
_geom_angle_atom_site_label_2
_geom_angle_atom_site_label_3
_geom_angle
_geom_angle_site_symmetry_1
_geom_angle_site_symmetry_3
_geom_angle_publ_flag
N2 N1 C5 109.12(9) . . ?
N2 N1 C10 121.28(9) . . ?
C5 N1 C10 129.46(9) . . ?
N3 N2 N1 106.50(9) . . ?
N2 N3 N4 110.85(9) . . ?
C5 N4 N3 106.26(9) . . ?
N4 C5 N1 107.25(9) . . ?
N4 C5 N6 136.29(10) . . ?
N1 C5 N6 116.41(9) . . ?
N7 N6 C5 116.81(9) . . ?
O8 N7 O9 120.21(9) . . ?
O8 N7 N6 116.53(10) . . ?
O9 N7 N6 123.25(10) . . ?
N1 C10 C10 109.54(11) . 3_556 ?
N1 C10 H10A 109.8 . . ?
C10 C10 H10A 109.8 3_556 . ?
N1 C10 H10B 109.8 . . ?
C10 C10 H10B 109.8 3_556 . ?
H10A C10 H10B 108.2 . . ?
N12 C11 C21 108.04(9) . . ?
N12 C11 C13 104.60(8) . . ?
C21 C11 C13 113.24(10) . . ?
N12 C11 C17 109.76(9) . . ?
C21 C11 C17 107.35(9) . . ?
C13 C11 C17 113.70(9) . . ?
C11 N12 H12A 109.5 . . ?
C11 N12 H12B 109.5 . . ?
H12A N12 H12B 109.5 . . ?
C11 N12 H12C 109.5 . . ?
H12A N12 H12C 109.5 . . ?
H12B N12 H12C 109.5 . . ?
N14 C13 C11 109.73(9) . . ?
N14 C13 H13A 109.7 . . ?
C11 C13 H13A 109.7 . . ?
N14 C13 H13B 109.7 . . ?
C11 C13 H13B 109.7 . . ?
H13A C13 H13B 108.2 . . ?
N15 N14 C13 112.26(10) . . ?
N16 N15 N14 174.04(14) . . ?
N18 C17 C11 112.51(9) . . ?
N18 C17 H17A 109.1 . . ?
C11 C17 H17A 109.1 . . ?
N18 C17 H17B 109.1 . . ?
C11 C17 H17B 109.1 . . ?
H17A C17 H17B 107.8 . . ?
N19 N18 C17 115.44(12) . . ?
N20 N19 N18 172.83(18) . . ?
N22 C21 C11 107.97(9) . . ?
N22 C21 H21A 110.1 . . ?
C11 C21 H21A 110.1 . . ?
N22 C21 H21B 110.1 . . ?
C11 C21 H21B 110.1 . . ?
H21A C21 H21B 108.4 . . ?
N23 N22 C21 113.16(10) . . ?
N24 N23 N22 173.99(13) . . ?

loop_
_geom_bond_atom_site_label_1
_geom_bond_atom_site_label_2
_geom_bond_distance
_geom_bond_site_symmetry_2
_geom_bond_publ_flag
N1 N2 1.3491(13) . ?
N1 C5 1.3510(13) . ?
N1 C10 1.4541(13) . ?
N2 N3 1.2926(14) . ?
N3 N4 1.3650(14) . ?
N4 C5 1.3339(14) . ?
C5 N6 1.3655(14) . ?
N6 N7 1.3181(13) . ?
N7 O8 1.2486(13) . ?
N7 O9 1.2630(13) . ?
C10 C10 1.521(2) 3_556 ?
C10 H10A 0.9900 . ?
C10 H10B 0.9900 . ?
C11 N12 1.4985(14) . ?
C11 C21 1.5239(15) . ?
C11 C13 1.5272(14) . ?
C11 C17 1.5329(16) . ?
N12 H12A 0.9100 . ?
N12 H12B 0.9100 . ?
N12 H12C 0.9100 . ?
C13 N14 1.4785(14) . ?
C13 H13A 0.9900 . ?
C13 H13B 0.9900 . ?
N14 N15 1.2335(16) . ?
N15 N16 1.1245(18) . ?
C17 N18 1.4744(15) . ?
C17 H17A 0.9900 . ?
C17 H17B 0.9900 . ?
N18 N19 1.2370(16) . ?
N19 N20 1.1261(18) . ?
C21 N22 1.4774(16) . ?
C21 H21A 0.9900 . ?
C21 H21B 0.9900 . ?
N22 N23 1.2367(14) . ?
N23 N24 1.1231(15) . ?

loop_
_geom_hbond_atom_site_label_D
_geom_hbond_atom_site_label_H
_geom_hbond_atom_site_label_A
_geom_hbond_distance_DH
_geom_hbond_distance_HA
_geom_hbond_distance_DA
_geom_hbond_angle_DHA
_geom_hbond_site_symmetry_A
N12 H12B O9 0.91 2.14 2.8886(12) 138.5 1_556
N12 H12C N4 0.91 1.87 2.7796(13) 176.9 3_656

loop_
_geom_torsion_atom_site_label_1
_geom_torsion_atom_site_label_2
_geom_torsion_atom_site_label_3
_geom_torsion_atom_site_label_4
_geom_torsion
_geom_torsion_site_symmetry_1
_geom_torsion_site_symmetry_2
_geom_torsion_site_symmetry_3
_geom_torsion_site_symmetry_4
_geom_torsion_publ_flag
C5 N1 N2 N3 -0.72(13) . . . . ?
C10 N1 N2 N3 -176.80(10) . . . . ?
N1 N2 N3 N4 -0.06(14) . . . . ?
N2 N3 N4 C5 0.82(14) . . . . ?
N3 N4 C5 N1 -1.22(12) . . . . ?
N3 N4 C5 N6 175.71(13) . . . . ?
N2 N1 C5 N4 1.23(12) . . . . ?
C10 N1 C5 N4 176.89(10) . . . . ?
N2 N1 C5 N6 -176.40(10) . . . . ?
C10 N1 C5 N6 -0.74(17) . . . . ?
N4 C5 N6 N7 11.48(19) . . . . ?
N1 C5 N6 N7 -171.79(9) . . . . ?
C5 N6 N7 O8 -178.31(10) . . . . ?
C5 N6 N7 O9 2.36(16) . . . . ?
N2 N1 C10 C10 80.35(15) . . . 3_556 ?
C5 N1 C10 C10 -94.85(15) . . . 3_556 ?
N12 C11 C13 N14 -179.52(10) . . . . ?
C21 C11 C13 N14 -62.13(13) . . . . ?
C17 C11 C13 N14 60.76(13) . . . . ?
C11 C13 N14 N15 155.81(12) . . . . ?
C13 N14 N15 N16 179(100) . . . . ?
N12 C11 C17 N18 -52.94(12) . . . . ?
C21 C11 C17 N18 -170.13(10) . . . . ?
C13 C11 C17 N18 63.81(13) . . . . ?
C11 C17 N18 N19 -93.03(13) . . . . ?
C17 N18 N19 N20 -178(72) . . . . ?
N12 C11 C21 N22 61.21(12) . . . . ?
C13 C11 C21 N22 -54.15(13) . . . . ?
C17 C11 C21 N22 179.51(9) . . . . ?
C11 C21 N22 N23 -174.71(10) . . . . ?
C21 N22 N23 N24 -167.6(12) . . . . ?
